data_4349482
loop_
_publ_author_name
'Cao, Wei'
'Wang, Kang'
'Ledoux-Rak, Isabelle'
'Jiang, Jianzhuang'

_publ_section_title
;
 ABAB-type phthalocyanines simultaneously bearing electron donating and
 electron accepting groups. Synthesis, spectroscopy, and structure
;
_journal_issue 9
_journal_name_full 'Inorganic Chemistry Frontiers'
_journal_page_first 1146
_journal_paper_doi 10.1039/C6QI00147E
_journal_volume 3
_journal_year 2016
_chemical_formula_sum 'C104 H104 Cl8 Lu N16 O8'
_chemical_formula_weight 2164.60
_space_group_IT_number 15
_space_group_name_Hall '-C 2yc'
_space_group_name_H-M_alt 'C 1 2/c 1'
_symmetry_cell_setting monoclinic
_symmetry_space_group_name_H-M 'C 1 2/c 1'
_atom_sites_solution_hydrogens geom
_atom_sites_solution_primary direct
_atom_sites_solution_secondary difmap
_audit_creation_method SHELXL-97
_audit_update_record
;
2016-04-15 deposited with the CCDC.
2016-06-29 downloaded from the CCDC.
;
_cell_angle_alpha 90.00
_cell_angle_beta 97.5320(10)
_cell_angle_gamma 90.00
_cell_formula_units_Z 4
_cell_length_a 36.9471(4)
_cell_length_b 18.5389(2)
_cell_length_c 14.4165(2)
_cell_measurement_reflns_used 9225
_cell_measurement_temperature 150(2)
_cell_measurement_theta_max 68.7917
_cell_measurement_theta_min 3.0895
_cell_volume 9789.5(2)
_computing_structure_refinement 'SHELXL-97 (Sheldrick, 1997)'
_computing_structure_solution 'SHELXS-97 (Sheldrick, 1990)'
_diffrn_ambient_temperature 150(2)
_diffrn_detector_area_resol_mean 16.2141
_diffrn_measured_fraction_theta_full 0.989
_diffrn_measured_fraction_theta_max 0.989
_diffrn_measurement_device_type 'Xcalibur, Eos, Gemini'
_diffrn_measurement_method '\w scans'
_diffrn_radiation_monochromator graphite
_diffrn_radiation_source 'Enhance (Cu) X-ray Source'
_diffrn_radiation_type CuK\a
_diffrn_radiation_wavelength 1.54178
_diffrn_reflns_av_R_equivalents 0.0317
_diffrn_reflns_av_sigmaI/netI 0.0393
_diffrn_reflns_limit_h_max 44
_diffrn_reflns_limit_h_min -39
_diffrn_reflns_limit_k_max 22
_diffrn_reflns_limit_k_min -20
_diffrn_reflns_limit_l_max 14
_diffrn_reflns_limit_l_min -17
_diffrn_reflns_number 18042
_diffrn_reflns_theta_full 68.00
_diffrn_reflns_theta_max 68.00
_diffrn_reflns_theta_min 3.97
_exptl_absorpt_coefficient_mu 4.476
_exptl_absorpt_correction_T_max 1.00000
_exptl_absorpt_correction_T_min 0.20543
_exptl_absorpt_correction_type multi-scan
_exptl_absorpt_process_details
;
CrysAlisPro, Agilent Technologies,
Version 1.171.35.19 (release 27-10-2011 CrysAlis171 .NET)
(compiled Oct 27 2011,15:02:11)
Empirical absorption correction using spherical harmonics,
 implemented in SCALE3 ABSPACK scaling algorithm.
;
_exptl_crystal_colour green
_exptl_crystal_density_diffrn 1.469
_exptl_crystal_density_method 'not measured'
_exptl_crystal_description flake
_exptl_crystal_F_000 4444
_exptl_crystal_size_max 0.4
_exptl_crystal_size_mid 0.3
_exptl_crystal_size_min 0.06
_refine_diff_density_max 1.815
_refine_diff_density_min -0.526
_refine_diff_density_rms 0.074
_refine_ls_extinction_method none
_refine_ls_goodness_of_fit_ref 1.033
_refine_ls_hydrogen_treatment constr
_refine_ls_matrix_type full
_refine_ls_number_parameters 622
_refine_ls_number_reflns 8827
_refine_ls_number_restraints 0
_refine_ls_restrained_S_all 1.033
_refine_ls_R_factor_all 0.0373
_refine_ls_R_factor_gt 0.0334
_refine_ls_shift/su_max 0.001
_refine_ls_shift/su_mean 0.000
_refine_ls_structure_factor_coef Fsqd
_refine_ls_weighting_details 'calc w=1/[\s^2^(Fo^2^)+(0.0545P)^2^+5.9112P] where P=(Fo^2^+2Fc^2^)/3'
_refine_ls_weighting_scheme calc
_refine_ls_wR_factor_gt 0.0878
_refine_ls_wR_factor_ref 0.0907
_reflns_number_gt 8095
_reflns_number_total 8827
_reflns_threshold_expression >2sigma(I)
_cod_data_source_file c6qi00147e2.cif
_cod_data_source_block LuPc2
_cod_database_code 4349482

loop_
_symmetry_equiv_pos_as_xyz
'x, y, z'
'-x, y, -z+1/2'
'x+1/2, y+1/2, z'
'-x+1/2, y+1/2, -z+1/2'
'-x, -y, -z'
'x, -y, z-1/2'
'-x+1/2, -y+1/2, -z'
'x+1/2, -y+1/2, z-1/2'

loop_
_atom_site_label
_atom_site_type_symbol
_atom_site_fract_x
_atom_site_fract_y
_atom_site_fract_z
_atom_site_U_iso_or_equiv
_atom_site_adp_type
_atom_site_occupancy
_atom_site_symmetry_multiplicity
_atom_site_calc_flag
_atom_site_refinement_flags
Lu1 Lu 0.5000 0.301267(9) 0.2500 0.02018(7) Uani 1 2 d S
Cl1 Cl 0.276111(18) 0.38333(5) 0.19583(6) 0.04723(18) Uani 1 1 d .
Cl3 Cl 0.32557(2) 0.06565(5) -0.03371(6) 0.04898(19) Uani 1 1 d .
Cl4 Cl 0.293022(19) 0.22281(5) -0.04399(7) 0.0553(2) Uani 1 1 d .
N1 N 0.47420(6) 0.20146(11) 0.32280(14) 0.0231(4) Uani 1 1 d .
C9 C 0.41338(7) 0.29774(13) 0.28580(17) 0.0242(5) Uani 1 1 d .
N6 N 0.45710(5) 0.26377(11) 0.12217(14) 0.0229(4) Uani 1 1 d .
C17 C 0.44915(7) 0.19280(13) 0.10337(17) 0.0228(5) Uani 1 1 d .
N7 N 0.42350(6) 0.37460(12) 0.08487(14) 0.0265(4) Uani 1 1 d .
N3 N 0.44487(5) 0.33759(12) 0.30207(14) 0.0251(4) Uani 1 1 d .
C24 C 0.42698(7) 0.30358(14) 0.09024(17) 0.0245(5) Uani 1 1 d .
N8 N 0.48637(6) 0.40011(12) 0.14510(15) 0.0265(4) Uani 1 1 d .
N5 N 0.47098(6) 0.13553(11) 0.11642(14) 0.0244(4) Uani 1 1 d .
C8 C 0.43830(7) 0.18216(14) 0.30324(17) 0.0238(5) Uani 1 1 d .
N2 N 0.40952(5) 0.22670(12) 0.28315(14) 0.0248(4) Uani 1 1 d .
C25 C 0.45181(7) 0.41877(15) 0.10634(17) 0.0267(5) Uani 1 1 d .
C1 C 0.49357(7) 0.14046(14) 0.35039(16) 0.0234(5) Uani 1 1 d .
N4 N 0.45637(6) 0.46516(12) 0.33094(16) 0.0291(5) Uani 1 1 d .
C16 C 0.43516(7) 0.40825(14) 0.30857(18) 0.0269(5) Uani 1 1 d .
C19 C 0.38979(7) 0.12600(16) 0.03470(18) 0.0315(6) Uani 1 1 d .
H19 H 0.3996 0.0786 0.0383 0.038 Uiso 1 1 calc R
C11 C 0.34458(7) 0.33467(16) 0.24574(18) 0.0303(5) Uani 1 1 d .
H11 H 0.3350 0.2874 0.2349 0.036 Uiso 1 1 calc R
C6 C 0.40495(7) 0.05622(15) 0.29520(18) 0.0283(5) Uani 1 1 d .
C18 C 0.41100(7) 0.18533(15) 0.06236(17) 0.0275(5) Uani 1 1 d .
C21 C 0.33873(7) 0.20866(17) -0.0041(2) 0.0359(6) Uani 1 1 d .
C22 C 0.36048(7) 0.26826(16) 0.02227(18) 0.0307(6) Uani 1 1 d .
H22 H 0.3509 0.3158 0.0178 0.037 Uiso 1 1 calc R
C2 C 0.46968(7) 0.07759(14) 0.34208(17) 0.0261(5) Uani 1 1 d .
C7 C 0.43457(7) 0.10363(14) 0.31138(17) 0.0259(5) Uani 1 1 d .
C23 C 0.39688(7) 0.25522(15) 0.05551(16) 0.0264(5) Uani 1 1 d .
C15 C 0.39537(7) 0.41546(15) 0.28803(18) 0.0278(5) Uani 1 1 d .
C20 C 0.35332(8) 0.13891(17) 0.00123(19) 0.0353(6) Uani 1 1 d .
C13 C 0.33608(7) 0.46453(16) 0.25436(19) 0.0324(6) Uani 1 1 d .
C10 C 0.38158(7) 0.34632(15) 0.27231(17) 0.0265(5) Uani 1 1 d .
C12 C 0.32209(7) 0.39509(17) 0.23556(19) 0.0330(6) Uani 1 1 d .
C14 C 0.37312(7) 0.47584(16) 0.2810(2) 0.0327(6) Uani 1 1 d .
H14 H 0.3828 0.5228 0.2937 0.039 Uiso 1 1 calc R
Cl2 Cl 0.307170(19) 0.53877(4) 0.24487(5) 0.04415(17) Uani 1 1 d .
O1 O 0.37174(5) 0.08457(11) 0.26464(14) 0.0355(4) Uani 1 1 d .
O2 O 0.51174(5) -0.01401(11) 0.38803(15) 0.0379(5) Uani 1 1 d .
C3 C 0.47666(7) 0.00426(15) 0.35871(18) 0.0294(5) Uani 1 1 d .
C32 C 0.50779(7) 0.46013(14) 0.14433(18) 0.0278(5) Uani 1 1 d .
C31 C 0.48563(7) 0.52171(15) 0.1086(2) 0.0309(6) Uani 1 1 d .
C26 C 0.45013(7) 0.49635(15) 0.08633(18) 0.0302(5) Uani 1 1 d .
C5 C 0.41211(8) -0.01734(15) 0.31185(19) 0.0332(6) Uani 1 1 d .
H5 H 0.3926 -0.0509 0.3014 0.040 Uiso 1 1 calc R
C4 C 0.44703(8) -0.04247(16) 0.3433(2) 0.0348(6) Uani 1 1 d .
H4 H 0.4507 -0.0926 0.3544 0.042 Uiso 1 1 calc R
O4 O 0.38765(5) 0.51520(11) 0.03332(15) 0.0372(4) Uani 1 1 d .
O3 O 0.53011(6) 0.61283(12) 0.1175(2) 0.0576(7) Uani 1 1 d .
C27 C 0.42170(8) 0.54274(16) 0.0531(2) 0.0337(6) Uani 1 1 d .
C29 C 0.46623(9) 0.64018(17) 0.0632(3) 0.0454(7) Uani 1 1 d .
H29 H 0.4714 0.6896 0.0535 0.054 Uiso 1 1 calc R
C28 C 0.43062(8) 0.61590(17) 0.0431(2) 0.0403(7) Uani 1 1 d .
H28 H 0.4118 0.6493 0.0221 0.048 Uiso 1 1 calc R
C30 C 0.49467(8) 0.59447(16) 0.0971(2) 0.0389(6) Uani 1 1 d .
C33 C 0.52175(8) -0.08797(15) 0.4037(2) 0.0337(6) Uani 1 1 d .
H33A H 0.5160 -0.1164 0.3455 0.040 Uiso 1 1 calc R
H33B H 0.5087 -0.1092 0.4528 0.040 Uiso 1 1 calc R
C34 C 0.56257(8) -0.08689(16) 0.4348(2) 0.0344(6) Uani 1 1 d .
H34A H 0.5675 -0.0563 0.4913 0.041 Uiso 1 1 calc R
H34B H 0.5748 -0.0643 0.3849 0.041 Uiso 1 1 calc R
C44 C 0.32291(8) 0.52318(17) 0.0010(2) 0.0361(6) Uani 1 1 d .
H44A H 0.3200 0.4958 0.0585 0.043 Uiso 1 1 calc R
H44B H 0.3238 0.4882 -0.0506 0.043 Uiso 1 1 calc R
C43 C 0.35811(8) 0.56554(16) 0.0157(2) 0.0362(6) Uani 1 1 d .
H43A H 0.3608 0.5946 -0.0406 0.043 Uiso 1 1 calc R
H43B H 0.3581 0.5987 0.0696 0.043 Uiso 1 1 calc R
C38 C 0.34177(8) 0.03638(18) 0.2397(2) 0.0431(7) Uani 1 1 d .
H38A H 0.3380 0.0055 0.2937 0.052 Uiso 1 1 calc R
H38B H 0.3466 0.0049 0.1872 0.052 Uiso 1 1 calc R
C45 C 0.29047(8) 0.57366(18) -0.0228(2) 0.0413(7) Uani 1 1 d .
H45A H 0.2920 0.6127 0.0244 0.050 Uiso 1 1 calc R
H45B H 0.2921 0.5962 -0.0844 0.050 Uiso 1 1 calc R
C49 C 0.58103(9) 0.68231(19) 0.1730(2) 0.0456(7) Uani 1 1 d .
H49A H 0.5838 0.6529 0.2308 0.055 Uiso 1 1 calc R
H49B H 0.5945 0.6578 0.1269 0.055 Uiso 1 1 calc R
C48 C 0.54044(9) 0.68615(17) 0.1337(3) 0.0463(8) Uani 1 1 d .
H48A H 0.5261 0.7087 0.1793 0.056 Uiso 1 1 calc R
H48B H 0.5368 0.7142 0.0747 0.056 Uiso 1 1 calc R
C40 C 0.29709(10) 0.1288(2) 0.2875(3) 0.0558(9) Uani 1 1 d .
H40A H 0.3181 0.1588 0.3145 0.067 Uiso 1 1 calc R
H40B H 0.2902 0.0973 0.3378 0.067 Uiso 1 1 calc R
C39 C 0.30848(9) 0.0829(2) 0.2112(3) 0.0509(8) Uani 1 1 d .
H39A H 0.3135 0.1146 0.1592 0.061 Uiso 1 1 calc R
H39B H 0.2878 0.0511 0.1872 0.061 Uiso 1 1 calc R
C35 C 0.57941(8) -0.16135(16) 0.45672(19) 0.0333(6) Uani 1 1 d .
H35A H 0.5763 -0.1914 0.3995 0.040 Uiso 1 1 calc R
H35B H 0.5668 -0.1855 0.5046 0.040 Uiso 1 1 calc R
C36 C 0.62028(8) -0.15398(17) 0.4929(2) 0.0401(7) Uani 1 1 d .
H36A H 0.6322 -0.1253 0.4475 0.048 Uiso 1 1 calc R
H36B H 0.6230 -0.1272 0.5529 0.048 Uiso 1 1 calc R
C47 C 0.22248(9) 0.5858(2) -0.0639(3) 0.0557(9) Uani 1 1 d .
H47A H 0.2232 0.6297 -0.0259 0.084 Uiso 1 1 calc R
H47B H 0.1993 0.5607 -0.0615 0.084 Uiso 1 1 calc R
H47C H 0.2247 0.5986 -0.1289 0.084 Uiso 1 1 calc R
C46 C 0.25387(9) 0.5366(2) -0.0261(3) 0.0522(8) Uani 1 1 d .
H46A H 0.2505 0.5208 0.0378 0.063 Uiso 1 1 calc R
H46B H 0.2536 0.4932 -0.0661 0.063 Uiso 1 1 calc R
C50 C 0.59787(10) 0.7565(2) 0.1951(2) 0.0481(8) Uani 1 1 d .
H50A H 0.5845 0.7815 0.2408 0.058 Uiso 1 1 calc R
H50B H 0.5957 0.7859 0.1373 0.058 Uiso 1 1 calc R
C51 C 0.63838(11) 0.7490(2) 0.2356(3) 0.0592(10) Uani 1 1 d .
H51A H 0.6404 0.7199 0.2936 0.071 Uiso 1 1 calc R
H51B H 0.6516 0.7234 0.1901 0.071 Uiso 1 1 calc R
C41 C 0.26512(10) 0.1779(2) 0.2534(4) 0.0688(12) Uani 1 1 d .
H41A H 0.2723 0.2105 0.2046 0.083 Uiso 1 1 calc R
H41B H 0.2444 0.1481 0.2245 0.083 Uiso 1 1 calc R
C42 C 0.25275(17) 0.2225(3) 0.3307(5) 0.111(2) Uani 1 1 d .
H42A H 0.2430 0.1907 0.3757 0.167 Uiso 1 1 calc R
H42B H 0.2337 0.2562 0.3042 0.167 Uiso 1 1 calc R
H42C H 0.2735 0.2497 0.3625 0.167 Uiso 1 1 calc R
C37 C 0.63989(9) -0.22674(18) 0.5080(2) 0.0426(7) Uani 1 1 d .
H37A H 0.6305 -0.2528 0.5590 0.064 Uiso 1 1 calc R
H37B H 0.6662 -0.2186 0.5243 0.064 Uiso 1 1 calc R
H37C H 0.6355 -0.2553 0.4505 0.064 Uiso 1 1 calc R
C52 C 0.65558(13) 0.8215(2) 0.2568(3) 0.0687(11) Uani 1 1 d .
H52A H 0.6574 0.8471 0.1981 0.103 Uiso 1 1 calc R
H52B H 0.6800 0.8151 0.2912 0.103 Uiso 1 1 calc R
H52C H 0.6405 0.8495 0.2948 0.103 Uiso 1 1 calc R

loop_
_atom_site_aniso_label
_atom_site_aniso_U_11
_atom_site_aniso_U_22
_atom_site_aniso_U_33
_atom_site_aniso_U_23
_atom_site_aniso_U_13
_atom_site_aniso_U_12
Lu1 0.01956(10) 0.01910(10) 0.02156(10) 0.000 0.00157(6) 0.000
Cl1 0.0248(3) 0.0534(4) 0.0610(5) 0.0025(4) -0.0040(3) 0.0039(3)
Cl3 0.0390(4) 0.0517(5) 0.0540(4) -0.0123(4) -0.0024(3) -0.0174(3)
Cl4 0.0259(3) 0.0670(5) 0.0685(5) -0.0105(4) -0.0109(3) -0.0013(3)
N1 0.0226(10) 0.0257(11) 0.0209(10) -0.0005(8) 0.0024(8) -0.0017(8)
C9 0.0256(12) 0.0249(13) 0.0219(11) 0.0003(9) 0.0025(9) 0.0011(9)
N6 0.0252(10) 0.0226(10) 0.0204(9) 0.0017(8) 0.0011(7) 0.0002(8)
C17 0.0248(12) 0.0248(12) 0.0186(11) -0.0015(9) 0.0024(9) 0.0005(9)
N7 0.0257(10) 0.0277(11) 0.0254(10) 0.0039(9) 0.0006(8) 0.0020(8)
N3 0.0235(10) 0.0244(11) 0.0271(10) -0.0009(9) 0.0019(8) -0.0015(8)
C24 0.0238(11) 0.0305(14) 0.0194(11) 0.0022(10) 0.0030(9) -0.0003(9)
N8 0.0235(10) 0.0246(11) 0.0309(11) 0.0028(9) 0.0019(8) 0.0011(8)
N5 0.0279(10) 0.0237(11) 0.0211(9) -0.0022(8) 0.0019(8) -0.0003(8)
C8 0.0260(12) 0.0262(12) 0.0194(11) -0.0003(9) 0.0040(9) -0.0024(10)
N2 0.0233(10) 0.0293(11) 0.0221(10) 0.0024(9) 0.0035(8) -0.0009(8)
C25 0.0252(12) 0.0292(13) 0.0258(12) 0.0024(10) 0.0038(9) 0.0028(10)
C1 0.0262(11) 0.0248(12) 0.0194(10) 0.0021(9) 0.0038(9) -0.0007(9)
N4 0.0264(10) 0.0257(11) 0.0349(11) -0.0051(9) 0.0035(9) 0.0016(9)
C16 0.0253(12) 0.0250(13) 0.0306(12) -0.0029(10) 0.0040(9) 0.0016(10)
C19 0.0330(13) 0.0349(15) 0.0261(12) -0.0032(11) 0.0018(10) -0.0024(11)
C11 0.0266(12) 0.0363(15) 0.0281(12) 0.0022(11) 0.0041(10) -0.0006(11)
C6 0.0291(12) 0.0287(13) 0.0268(12) 0.0012(10) 0.0025(10) -0.0042(10)
C18 0.0268(12) 0.0333(14) 0.0219(12) -0.0003(10) 0.0017(9) -0.0017(10)
C21 0.0250(13) 0.0500(18) 0.0311(14) -0.0023(12) -0.0024(10) -0.0026(12)
C22 0.0261(12) 0.0367(15) 0.0284(13) 0.0002(11) -0.0002(10) 0.0015(11)
C2 0.0308(12) 0.0254(13) 0.0222(11) 0.0000(10) 0.0042(9) -0.0030(10)
C7 0.0287(12) 0.0267(13) 0.0223(11) 0.0001(10) 0.0041(9) -0.0027(10)
C23 0.0261(12) 0.0336(14) 0.0189(11) 0.0005(10) 0.0000(9) -0.0015(10)
C15 0.0253(12) 0.0309(14) 0.0273(12) -0.0012(11) 0.0043(9) 0.0011(10)
C20 0.0316(13) 0.0437(17) 0.0298(13) -0.0064(12) 0.0008(10) -0.0123(12)
C13 0.0304(13) 0.0349(15) 0.0325(13) 0.0036(11) 0.0062(10) 0.0106(11)
C10 0.0239(11) 0.0321(13) 0.0242(11) 0.0002(10) 0.0052(9) 0.0013(10)
C12 0.0216(11) 0.0461(17) 0.0310(13) 0.0027(12) 0.0023(10) 0.0023(11)
C14 0.0292(13) 0.0312(14) 0.0382(14) -0.0030(12) 0.0062(11) 0.0049(11)
Cl2 0.0370(3) 0.0441(4) 0.0504(4) 0.0012(3) 0.0019(3) 0.0171(3)
O1 0.0280(9) 0.0323(10) 0.0445(11) 0.0020(9) -0.0015(8) -0.0064(8)
O2 0.0339(10) 0.0264(10) 0.0513(12) 0.0064(9) -0.0026(9) -0.0003(8)
C3 0.0323(13) 0.0273(13) 0.0283(12) 0.0007(11) 0.0028(10) -0.0022(11)
C32 0.0294(12) 0.0233(12) 0.0313(13) 0.0032(10) 0.0060(10) 0.0002(10)
C31 0.0295(13) 0.0260(13) 0.0377(14) 0.0061(11) 0.0056(10) 0.0002(10)
C26 0.0320(13) 0.0280(14) 0.0308(13) 0.0064(11) 0.0048(10) 0.0032(11)
C5 0.0365(14) 0.0291(14) 0.0335(14) -0.0001(11) 0.0030(11) -0.0104(11)
C4 0.0424(15) 0.0263(14) 0.0358(14) 0.0030(11) 0.0051(12) -0.0024(11)
O4 0.0288(9) 0.0295(10) 0.0514(12) 0.0075(9) -0.0010(8) 0.0053(8)
O3 0.0337(11) 0.0291(11) 0.109(2) 0.0066(13) 0.0055(12) -0.0031(9)
C27 0.0325(13) 0.0289(14) 0.0393(15) 0.0070(12) 0.0029(11) 0.0053(11)
C29 0.0412(16) 0.0256(14) 0.069(2) 0.0118(15) 0.0074(15) 0.0007(12)
C28 0.0373(15) 0.0305(15) 0.0526(18) 0.0080(13) 0.0038(13) 0.0076(12)
C30 0.0338(14) 0.0297(15) 0.0537(18) 0.0087(13) 0.0081(12) 0.0011(12)
C33 0.0410(15) 0.0246(13) 0.0343(13) 0.0039(11) 0.0011(11) 0.0006(11)
C34 0.0401(15) 0.0297(14) 0.0334(14) 0.0038(12) 0.0039(11) 0.0012(11)
C44 0.0343(14) 0.0378(16) 0.0352(14) 0.0054(12) 0.0012(11) 0.0043(12)
C43 0.0324(13) 0.0345(15) 0.0404(15) 0.0080(12) -0.0001(11) 0.0080(12)
C38 0.0337(14) 0.0389(17) 0.0538(18) -0.0029(14) -0.0049(13) -0.0110(13)
C45 0.0352(15) 0.0450(17) 0.0428(16) 0.0075(14) 0.0020(12) 0.0053(13)
C49 0.0469(18) 0.0427(18) 0.0466(18) 0.0071(15) 0.0033(14) -0.0044(14)
C48 0.0461(18) 0.0336(16) 0.060(2) 0.0036(15) 0.0088(15) -0.0042(13)
C40 0.0425(17) 0.061(2) 0.065(2) 0.0173(19) 0.0114(16) 0.0066(16)
C39 0.0339(15) 0.052(2) 0.063(2) -0.0022(17) -0.0105(14) -0.0070(14)
C35 0.0402(14) 0.0319(15) 0.0275(13) -0.0003(11) 0.0035(11) 0.0038(12)
C36 0.0398(15) 0.0342(16) 0.0462(16) -0.0038(13) 0.0051(12) 0.0029(12)
C47 0.0340(16) 0.060(2) 0.071(2) 0.0099(19) -0.0003(15) 0.0051(15)
C46 0.0353(16) 0.056(2) 0.062(2) 0.0072(17) -0.0055(14) 0.0008(15)
C50 0.0547(19) 0.049(2) 0.0409(17) -0.0018(15) 0.0061(14) -0.0016(15)
C51 0.062(2) 0.069(3) 0.0423(18) -0.0047(18) -0.0083(16) -0.0031(19)
C41 0.0342(17) 0.056(2) 0.114(4) 0.024(2) 0.004(2) -0.0004(16)
C42 0.097(4) 0.109(4) 0.141(6) 0.050(4) 0.065(4) 0.058(4)
C37 0.0446(16) 0.0371(16) 0.0455(17) 0.0002(14) 0.0039(13) 0.0058(13)
C52 0.071(3) 0.058(2) 0.071(3) -0.010(2) -0.016(2) 0.002(2)

loop_
_atom_type_symbol
_atom_type_description
_atom_type_scat_dispersion_real
_atom_type_scat_dispersion_imag
_atom_type_scat_source
C C 0.0181 0.0091 'International Tables Vol C Tables 4.2.6.8 and 6.1.1.4'
H H 0.0000 0.0000 'International Tables Vol C Tables 4.2.6.8 and 6.1.1.4'
N N 0.0311 0.0180 'International Tables Vol C Tables 4.2.6.8 and 6.1.1.4'
O O 0.0492 0.0322 'International Tables Vol C Tables 4.2.6.8 and 6.1.1.4'
Cl Cl 0.3639 0.7018 'International Tables Vol C Tables 4.2.6.8 and 6.1.1.4'
Lu Lu -6.6179 4.6937 'International Tables Vol C Tables 4.2.6.8 and 6.1.1.4'

loop_
_geom_angle_atom_site_label_1
_geom_angle_atom_site_label_2
_geom_angle_atom_site_label_3
_geom_angle
_geom_angle_site_symmetry_1
_geom_angle_site_symmetry_3
N3 Lu1 N3 146.83(10) . 2_655
N3 Lu1 N6 79.28(7) . .
N3 Lu1 N6 110.69(7) 2_655 .
N3 Lu1 N6 110.69(7) . 2_655
N3 Lu1 N6 79.28(7) 2_655 2_655
N6 Lu1 N6 145.92(10) . 2_655
N3 Lu1 N1 70.74(7) . .
N3 Lu1 N1 140.57(7) 2_655 .
N6 Lu1 N1 81.36(7) . .
N6 Lu1 N1 72.29(7) 2_655 .
N3 Lu1 N1 140.58(7) . 2_655
N3 Lu1 N1 70.74(7) 2_655 2_655
N6 Lu1 N1 72.29(7) . 2_655
N6 Lu1 N1 81.36(7) 2_655 2_655
N1 Lu1 N1 78.34(10) . 2_655
N3 Lu1 N8 72.45(7) . 2_655
N3 Lu1 N8 82.14(7) 2_655 2_655
N6 Lu1 N8 141.36(7) . 2_655
N6 Lu1 N8 70.66(7) 2_655 2_655
N1 Lu1 N8 112.32(7) . 2_655
N1 Lu1 N8 144.14(7) 2_655 2_655
N3 Lu1 N8 82.14(7) . .
N3 Lu1 N8 72.45(7) 2_655 .
N6 Lu1 N8 70.66(7) . .
N6 Lu1 N8 141.36(7) 2_655 .
N1 Lu1 N8 144.14(7) . .
N1 Lu1 N8 112.32(7) 2_655 .
N8 Lu1 N8 79.72(10) 2_655 .
C8 N1 C1 107.4(2) . .
C8 N1 Lu1 123.02(16) . .
C1 N1 Lu1 122.98(16) . .
N2 C9 N3 128.7(2) . .
N2 C9 C10 121.5(2) . .
N3 C9 C10 109.7(2) . .
C24 N6 C17 108.0(2) . .
C24 N6 Lu1 122.42(16) . .
C17 N6 Lu1 122.70(16) . .
N5 C17 N6 129.0(2) . .
N5 C17 C18 121.0(2) . .
N6 C17 C18 110.0(2) . .
C24 N7 C25 122.0(2) . .
C16 N3 C9 107.7(2) . .
C16 N3 Lu1 122.79(16) . .
C9 N3 Lu1 122.68(16) . .
N7 C24 N6 128.8(2) . .
N7 C24 C23 121.7(2) . .
N6 C24 C23 109.5(2) . .
C32 N8 C25 107.5(2) . .
C32 N8 Lu1 123.78(17) . .
C25 N8 Lu1 124.07(16) . .
C17 N5 C1 122.9(2) . 2_655
N2 C8 N1 126.9(2) . .
N2 C8 C7 123.0(2) . .
N1 C8 C7 110.0(2) . .
C9 N2 C8 121.6(2) . .
N7 C25 N8 127.0(2) . .
N7 C25 C26 123.0(2) . .
N8 C25 C26 109.9(2) . .
N5 C1 N1 127.6(2) 2_655 .
N5 C1 C2 121.9(2) 2_655 .
N1 C1 C2 110.4(2) . .
C16 N4 C32 123.0(2) . 2_655
N4 C16 N3 128.8(2) . .
N4 C16 C15 121.3(2) . .
N3 C16 C15 109.8(2) . .
C18 C19 C20 116.8(3) . .
C10 C11 C12 117.2(3) . .
O1 C6 C7 117.8(2) . .
O1 C6 C5 125.1(2) . .
C7 C6 C5 117.1(2) . .
C19 C18 C23 121.8(2) . .
C19 C18 C17 132.4(3) . .
C23 C18 C17 105.8(2) . .
C22 C21 C20 121.0(3) . .
C22 C21 Cl4 118.3(2) . .
C20 C21 Cl4 120.7(2) . .
C23 C22 C21 117.1(3) . .
C3 C2 C7 122.1(2) . .
C3 C2 C1 131.9(2) . .
C7 C2 C1 106.0(2) . .
C6 C7 C2 120.5(2) . .
C6 C7 C8 133.6(2) . .
C2 C7 C8 105.9(2) . .
C22 C23 C18 121.5(3) . .
C22 C23 C24 132.0(3) . .
C18 C23 C24 106.5(2) . .
C14 C15 C10 122.2(2) . .
C14 C15 C16 131.2(3) . .
C10 C15 C16 106.6(2) . .
C19 C20 C21 121.8(3) . .
C19 C20 Cl3 118.3(2) . .
C21 C20 Cl3 119.9(2) . .
C14 C13 C12 121.2(3) . .
C14 C13 Cl2 118.4(2) . .
C12 C13 Cl2 120.4(2) . .
C15 C10 C11 121.1(2) . .
C15 C10 C9 105.9(2) . .
C11 C10 C9 133.0(3) . .
C11 C12 C13 121.3(2) . .
C11 C12 Cl1 118.7(2) . .
C13 C12 Cl1 120.0(2) . .
C15 C14 C13 116.9(3) . .
C6 O1 C38 118.5(2) . .
C3 O2 C33 120.4(2) . .
O2 C3 C4 126.6(3) . .
O2 C3 C2 116.4(2) . .
C4 C3 C2 117.0(2) . .
N4 C32 N8 127.8(2) 2_655 .
N4 C32 C31 122.2(2) 2_655 .
N8 C32 C31 110.0(2) . .
C26 C31 C30 121.9(3) . .
C26 C31 C32 106.6(2) . .
C30 C31 C32 131.5(3) . .
C31 C26 C27 121.1(3) . .
C31 C26 C25 105.8(2) . .
C27 C26 C25 133.1(3) . .
C4 C5 C6 121.8(3) . .
C5 C4 C3 121.4(3) . .
C27 O4 C43 117.2(2) . .
C30 O3 C48 120.6(3) . .
O4 C27 C26 118.6(3) . .
O4 C27 C28 124.5(3) . .
C26 C27 C28 117.0(3) . .
C28 C29 C30 122.0(3) . .
C29 C28 C27 121.4(3) . .
O3 C30 C29 126.3(3) . .
O3 C30 C31 117.1(3) . .
C29 C30 C31 116.6(3) . .
O2 C33 C34 105.1(2) . .
C33 C34 C35 114.3(2) . .
C43 C44 C45 110.5(3) . .
O4 C43 C44 107.9(2) . .
O1 C38 C39 106.7(3) . .
C46 C45 C44 113.7(3) . .
C50 C49 C48 112.8(3) . .
O3 C48 C49 104.2(3) . .
C39 C40 C41 112.6(4) . .
C40 C39 C38 114.9(3) . .
C34 C35 C36 110.2(2) . .
C37 C36 C35 113.3(3) . .
C45 C46 C47 112.1(3) . .
C49 C50 C51 110.3(3) . .
C52 C51 C50 111.2(4) . .
C42 C41 C40 112.8(4) . .

loop_
_geom_bond_atom_site_label_1
_geom_bond_atom_site_label_2
_geom_bond_distance
_geom_bond_site_symmetry_2
Lu1 N3 2.359(2) .
Lu1 N3 2.359(2) 2_655
Lu1 N6 2.372(2) .
Lu1 N6 2.372(2) 2_655
Lu1 N1 2.387(2) .
Lu1 N1 2.387(2) 2_655
Lu1 N8 2.387(2) 2_655
Lu1 N8 2.387(2) .
Cl1 C12 1.734(3) .
Cl3 C20 1.736(3) .
Cl4 C21 1.731(3) .
N1 C8 1.367(3) .
N1 C1 1.369(3) .
C9 N2 1.325(3) .
C9 N3 1.372(3) .
C9 C10 1.473(3) .
N6 C24 1.364(3) .
N6 C17 1.368(3) .
C17 N5 1.332(3) .
C17 C18 1.462(3) .
N7 C24 1.324(3) .
N7 C25 1.332(3) .
N3 C16 1.365(3) .
C24 C23 1.465(3) .
N8 C32 1.366(3) .
N8 C25 1.370(3) .
N5 C1 1.338(3) 2_655
C8 N2 1.347(3) .
C8 C7 1.468(4) .
C25 C26 1.467(4) .
C1 N5 1.338(3) 2_655
C1 C2 1.457(3) .
N4 C16 1.328(3) .
N4 C32 1.329(3) 2_655
C16 C15 1.467(3) .
C19 C18 1.379(4) .
C19 C20 1.391(4) .
C11 C10 1.388(4) .
C11 C12 1.391(4) .
C6 O1 1.354(3) .
C6 C7 1.399(4) .
C6 C5 1.404(4) .
C18 C23 1.395(4) .
C21 C22 1.390(4) .
C21 C20 1.399(4) .
C22 C23 1.388(4) .
C2 C3 1.398(4) .
C2 C7 1.400(4) .
C15 C14 1.385(4) .
C15 C10 1.387(4) .
C13 C14 1.388(4) .
C13 C12 1.400(4) .
C13 Cl2 1.737(3) .
O1 C38 1.432(3) .
O2 C3 1.352(3) .
O2 C33 1.430(3) .
C3 C4 1.391(4) .
C32 N4 1.329(3) 2_655
C32 C31 1.459(4) .
C31 C26 1.391(4) .
C31 C30 1.405(4) .
C26 C27 1.393(4) .
C5 C4 1.391(4) .
O4 C27 1.353(3) .
O4 C43 1.433(3) .
O3 C30 1.347(4) .
O3 C48 1.423(4) .
C27 C28 1.408(4) .
C29 C28 1.385(4) .
C29 C30 1.388(4) .
C33 C34 1.516(4) .
C34 C35 1.530(4) .
C44 C43 1.510(4) .
C44 C45 1.524(4) .
C38 C39 1.514(4) .
C45 C46 1.512(4) .
C49 C50 1.527(5) .
C49 C48 1.534(5) .
C40 C39 1.495(5) .
C40 C41 1.521(5) .
C35 C36 1.538(4) .
C36 C37 1.533(4) .
C47 C46 1.519(5) .
C50 C51 1.540(5) .
C51 C52 1.500(6) .
C41 C42 1.506(8) .
